data_1508401
loop_
_publ_author_name
'Laus, Gerhard'
'Kahlenberg, Volker'
'Richter, Frank'
'Nerdinger, Sven'
'Schottenberger, Herwig'

_publ_section_title
;
 Improved Synthesis and Crystal Structure of Dalcetrapib
;
_journal_issue 4
_journal_name_full Crystals
_journal_page_first 1455
_journal_page_last 1459
_journal_paper_doi 10.3390/cryst2041455
_journal_volume 2
_journal_year 2012
_chemical_formula_moiety 'C23 H35 N O2 S'
_chemical_formula_sum 'C23 H35 N O2 S'
_chemical_formula_weight 389.58
_space_group_IT_number 14
_symmetry_cell_setting monoclinic
_symmetry_space_group_name_Hall '-P 2ybc'
_symmetry_space_group_name_H-M 'P 1 21/c 1'
_atom_sites_solution_hydrogens geom
_atom_sites_solution_primary direct
_atom_sites_solution_secondary difmap
_audit_conform_dict_location ftp://ftp.iucr.org/pub/cif_core.dic
_audit_conform_dict_name cif_core.dic
_audit_conform_dict_version 2.4
_audit_creation_date 2012-08-03T12:43:54-00:00
_audit_creation_method 'WinGX routine CIF_UPDATE'
_cell_angle_alpha 90
_cell_angle_beta 90.003(3)
_cell_angle_gamma 90
_cell_formula_units_Z 4
_cell_length_a 10.7572(3)
_cell_length_b 9.7154(3)
_cell_length_c 20.5873(6)
_cell_measurement_reflns_used 4977
_cell_measurement_temperature 100(2)
_cell_measurement_theta_max 67.1428
_cell_measurement_theta_min 4.1117
_cell_volume 2151.59(11)
_computing_cell_refinement
;
        CrysAlisPro, Oxford Diffraction Ltd.,
        Version 1.171.33.41 (release 06-05-2009 CrysAlis171 .NET)
        (compiled May  6 2009,17:20:42)
;
_computing_data_collection
;
        CrysAlisPro, Oxford Diffraction Ltd.,
        Version 1.171.33.41 (release 06-05-2009 CrysAlis171 .NET)
        (compiled May  6 2009,17:20:42)
;
_computing_data_reduction
;
        CrysAlisPro, Oxford Diffraction Ltd.,
        Version 1.171.33.41 (release 06-05-2009 CrysAlis171 .NET)
        (compiled May  6 2009,17:20:42)
;
_computing_structure_refinement 'SHELXL-97 (Sheldrick, 2008)'
_computing_structure_solution 'SIR2002 (Burla et al., 2002)'
_diffrn_ambient_temperature 100(2)
_diffrn_detector_area_resol_mean 10.3822
_diffrn_measured_fraction_theta_full 0.938
_diffrn_measured_fraction_theta_max 0.938
_diffrn_measurement_device_type 'Xcalibur, Ruby, Gemini ultra'
_diffrn_measurement_method '\w scans'
_diffrn_orient_matrix_UB_11 0.1095038409
_diffrn_orient_matrix_UB_12 0.0796372053
_diffrn_orient_matrix_UB_13 0.0304308365
_diffrn_orient_matrix_UB_21 -0.0468975288
_diffrn_orient_matrix_UB_22 0.1334297107
_diffrn_orient_matrix_UB_23 -0.0317639351
_diffrn_orient_matrix_UB_31 -0.079728163
_diffrn_orient_matrix_UB_32 0.0311512983
_diffrn_orient_matrix_UB_33 0.0607239756
_diffrn_radiation_monochromator mirror
_diffrn_radiation_type CuK\a
_diffrn_radiation_wavelength 1.5418
_diffrn_reflns_av_R_equivalents 0.0478
_diffrn_reflns_av_unetI/netI 0.0498
_diffrn_reflns_limit_h_max 12
_diffrn_reflns_limit_h_min -12
_diffrn_reflns_limit_k_max 10
_diffrn_reflns_limit_k_min -11
_diffrn_reflns_limit_l_max 24
_diffrn_reflns_limit_l_min -21
_diffrn_reflns_number 13476
_diffrn_reflns_theta_full 67.18
_diffrn_reflns_theta_max 67.18
_diffrn_reflns_theta_min 4.11
_exptl_absorpt_coefficient_mu 1.458
_exptl_absorpt_correction_T_max 1
_exptl_absorpt_correction_T_min 0.79729
_exptl_absorpt_correction_type multi-scan
_exptl_absorpt_process_details
;
        CrysAlisPro, Oxford Diffraction Ltd.,
        Version 1.171.33.41 (release 06-05-2009 CrysAlis171 .NET)
        (compiled May  6 2009,17:20:42)
        Empirical absorption correction using spherical harmonics,
 implemented in SCALE3 ABSPACK scaling algorithm.
;
_exptl_crystal_colour colourless
_exptl_crystal_density_diffrn 1.203
_exptl_crystal_density_method 'not measured'
_exptl_crystal_description 'thin plate'
_exptl_crystal_F_000 848
_exptl_crystal_size_max 0.4
_exptl_crystal_size_mid 0.2
_exptl_crystal_size_min 0.02
_refine_diff_density_max 0.214
_refine_diff_density_min -0.319
_refine_diff_density_rms 0.053
_refine_ls_extinction_method none
_refine_ls_goodness_of_fit_ref 0.934
_refine_ls_hydrogen_treatment mixed
_refine_ls_matrix_type full
_refine_ls_number_parameters 251
_refine_ls_number_reflns 3624
_refine_ls_number_restraints 1
_refine_ls_restrained_S_all 0.935
_refine_ls_R_factor_all 0.0582
_refine_ls_R_factor_gt 0.0392
_refine_ls_shift/su_max 0.001
_refine_ls_shift/su_mean 0
_refine_ls_structure_factor_coef Fsqd
_refine_ls_weighting_details 'calc w=1/[\s^2^(Fo^2^)+(0.0567P)^2^+0.0000P] where P=(Fo^2^+2Fc^2^)/3'
_refine_ls_weighting_scheme calc
_refine_ls_wR_factor_gt 0.089
_refine_ls_wR_factor_ref 0.0937
_reflns_number_gt 2668
_reflns_number_total 3624
_reflns_threshold_expression >2\s(I)
_cod_data_source_file C23H35NO2S_P21_c_crystals-02-01455-s001_DC146.cif
_cod_data_source_block gl398_1_chateigner_1508401
_cod_original_sg_symbol_Hall '-P 2ybc '
_cod_database_code 1508401

loop_
_symmetry_equiv_pos_as_xyz
'x, y, z'
'-x, y+1/2, -z+1/2'
'-x, -y, -z'
'x, -y-1/2, z-1/2'

loop_
_atom_site_label
_atom_site_type_symbol
_atom_site_fract_x
_atom_site_fract_y
_atom_site_fract_z
_atom_site_U_iso_or_equiv
_atom_site_adp_type
_atom_site_occupancy
_atom_site_symmetry_multiplicity
_atom_site_calc_flag
_atom_site_refinement_flags
S22 S 0.72813(4) 0.18047(5) 0.84106(2) 0.02077(14) Uani 1 1 d .
O14 O 0.55692(12) 0.23214(14) 0.73088(6) 0.0210(3) Uani 1 1 d .
N15 N 0.53059(15) 0.01501(17) 0.76797(7) 0.0185(4) Uani 1 1 d D
H15 H 0.511(2) -0.0753(17) 0.7579(9) 0.022 Uiso 1 1 d D
O24 O 0.80880(13) 0.05270(17) 0.94780(7) 0.0335(4) Uani 1 1 d .
C17 C 0.58290(18) 0.12640(19) 0.87197(9) 0.0193(4) Uani 1 1 d .
C16 C 0.49970(18) 0.05360(19) 0.83243(9) 0.0190(4) Uani 1 1 d .
C19 C 0.4343(2) 0.1170(2) 0.95981(9) 0.0235(5) Uani 1 1 d .
H19 H 0.4123 0.1382 1.0034 0.028 Uiso 1 1 calc R
C3 C 0.78201(19) 0.1771(2) 0.63475(10) 0.0276(5) Uani 1 1 d .
H3A H 0.7787 0.2241 0.6774 0.033 Uiso 1 1 calc R
H3B H 0.8253 0.2387 0.6039 0.033 Uiso 1 1 calc R
C13 C 0.55518(17) 0.1076(2) 0.72029(9) 0.0188(4) Uani 1 1 d .
C25 C 0.96752(19) 0.1664(2) 0.88430(10) 0.0263(5) Uani 1 1 d .
H25 H 0.9626 0.2517 0.8573 0.032 Uiso 1 1 calc R
C8 C 0.35377(19) 0.1311(2) 0.61595(9) 0.0226(5) Uani 1 1 d .
H8 H 0.4008 0.2198 0.6142 0.027 Uiso 1 1 calc R
C18 C 0.54762(18) 0.1602(2) 0.93521(9) 0.0216(4) Uani 1 1 d .
H18 H 0.6018 0.2134 0.9616 0.026 Uiso 1 1 calc R
C5 C 0.78582(19) -0.0620(2) 0.68192(9) 0.0259(5) Uani 1 1 d .
H5A H 0.7801 -0.0295 0.7274 0.031 Uiso 1 1 calc R
H5B H 0.8323 -0.15 0.6818 0.031 Uiso 1 1 calc R
C23 C 0.83582(19) 0.1209(2) 0.90111(9) 0.0235(5) Uani 1 1 d .
C20 C 0.35282(19) 0.0431(2) 0.92104(9) 0.0238(5) Uani 1 1 d .
H20 H 0.2752 0.0134 0.9379 0.029 Uiso 1 1 calc R
C21 C 0.38527(18) 0.0128(2) 0.85750(9) 0.0218(5) Uani 1 1 d .
H21 H 0.3287 -0.0364 0.8307 0.026 Uiso 1 1 calc R
C7 C 0.44926(18) 0.0139(2) 0.62148(9) 0.0217(4) Uani 1 1 d .
H7A H 0.4641 -0.0226 0.5773 0.026 Uiso 1 1 calc R
H7B H 0.4109 -0.061 0.6472 0.026 Uiso 1 1 calc R
C2 C 0.64958(19) 0.1517(2) 0.61072(9) 0.0218(4) Uani 1 1 d .
H2A H 0.653 0.118 0.5654 0.026 Uiso 1 1 calc R
H2B H 0.6038 0.2401 0.6107 0.026 Uiso 1 1 calc R
C11 C 0.2793(2) 0.1175(2) 0.55180(9) 0.0256(5) Uani 1 1 d .
H11A H 0.2299 0.2023 0.5454 0.031 Uiso 1 1 calc R
H11B H 0.3387 0.1104 0.5152 0.031 Uiso 1 1 calc R
C6 C 0.65483(18) -0.0863(2) 0.65524(9) 0.0217(4) Uani 1 1 d .
H6A H 0.6114 -0.1539 0.6832 0.026 Uiso 1 1 calc R
H6B H 0.661 -0.126 0.6111 0.026 Uiso 1 1 calc R
C10 C 0.1696(2) 0.2513(2) 0.67032(11) 0.0327(5) Uani 1 1 d .
H10A H 0.2114 0.3405 0.666 0.049 Uiso 1 1 calc R
H10B H 0.1183 0.2513 0.7097 0.049 Uiso 1 1 calc R
H10C H 0.1167 0.2354 0.6323 0.049 Uiso 1 1 calc R
C12 C 0.1923(2) -0.0058(2) 0.54973(10) 0.0276(5) Uani 1 1 d .
H12A H 0.2401 -0.0904 0.5569 0.041 Uiso 1 1 calc R
H12B H 0.1515 -0.01 0.5072 0.041 Uiso 1 1 calc R
H12C H 0.1292 0.0035 0.5838 0.041 Uiso 1 1 calc R
C27 C 1.0402(2) 0.1992(2) 0.94610(10) 0.0309(5) Uani 1 1 d .
H27A H 0.9964 0.2707 0.9707 0.046 Uiso 1 1 calc R
H27B H 1.1234 0.2321 0.9345 0.046 Uiso 1 1 calc R
H27C H 1.0473 0.1159 0.9727 0.046 Uiso 1 1 calc R
C1 C 0.57790(18) 0.0470(2) 0.65228(8) 0.0197(4) Uani 1 1 d .
C4 C 0.85606(19) 0.0436(2) 0.64166(10) 0.0282(5) Uani 1 1 d .
H4A H 0.8729 0.0051 0.598 0.034 Uiso 1 1 calc R
H4B H 0.9369 0.0636 0.6626 0.034 Uiso 1 1 calc R
C9 C 0.26661(19) 0.1374(2) 0.67496(9) 0.0261(5) Uani 1 1 d .
H9A H 0.2236 0.0479 0.6794 0.031 Uiso 1 1 calc R
H9B H 0.317 0.1519 0.7146 0.031 Uiso 1 1 calc R
C26 C 1.0307(2) 0.0537(3) 0.84430(11) 0.0345(5) Uani 1 1 d .
H26A H 1.0361 -0.0307 0.8702 0.052 Uiso 1 1 calc R
H26B H 1.1146 0.0838 0.8322 0.052 Uiso 1 1 calc R
H26C H 0.982 0.036 0.805 0.052 Uiso 1 1 calc R

loop_
_atom_site_aniso_label
_atom_site_aniso_U_11
_atom_site_aniso_U_22
_atom_site_aniso_U_33
_atom_site_aniso_U_23
_atom_site_aniso_U_13
_atom_site_aniso_U_12
S22 0.0202(3) 0.0256(3) 0.0166(2) 0.00090(19) -0.00242(18) -0.0008(2)
O14 0.0256(8) 0.0198(8) 0.0177(7) 0.0002(5) -0.0013(6) -0.0004(5)
N15 0.0227(9) 0.0179(9) 0.0150(8) 0.0007(6) -0.0002(7) 0.0002(7)
O24 0.0259(8) 0.0475(10) 0.0270(8) 0.0137(7) -0.0018(7) 0.0025(7)
C17 0.0211(10) 0.0192(10) 0.0177(9) 0.0023(7) -0.0009(8) 0.0013(8)
C16 0.0229(11) 0.0179(10) 0.0163(9) 0.0022(7) -0.0022(8) 0.0030(8)
C19 0.0293(12) 0.0250(11) 0.0163(9) 0.0033(8) 0.0024(8) 0.0083(9)
C3 0.0257(11) 0.0332(12) 0.0238(10) -0.0004(9) 0.0023(9) -0.0039(9)
C13 0.0169(10) 0.0223(11) 0.0172(9) -0.0002(8) -0.0036(8) 0.0014(8)
C25 0.0246(11) 0.0302(12) 0.0242(10) 0.0026(9) -0.0027(9) 0.0002(9)
C8 0.0240(11) 0.0246(11) 0.0194(10) 0.0008(8) -0.0031(8) -0.0012(8)
C18 0.0252(11) 0.0231(11) 0.0164(9) 0.0000(8) -0.0027(8) 0.0041(8)
C5 0.0259(11) 0.0308(12) 0.0210(10) -0.0034(8) -0.0009(9) 0.0061(9)
C23 0.0226(11) 0.0276(11) 0.0205(10) 0.0005(8) -0.0042(9) 0.0038(8)
C20 0.0227(11) 0.0259(11) 0.0227(10) 0.0062(8) 0.0018(9) 0.0049(8)
C21 0.0226(11) 0.0220(11) 0.0208(10) 0.0020(8) -0.0025(8) 0.0015(8)
C7 0.0225(11) 0.0246(11) 0.0179(10) -0.0014(8) -0.0018(8) -0.0024(8)
C2 0.0265(11) 0.0240(11) 0.0150(9) 0.0001(8) 0.0016(8) -0.0008(8)
C11 0.0258(11) 0.0310(12) 0.0199(10) 0.0022(8) -0.0036(9) 0.0008(9)
C6 0.0261(11) 0.0233(11) 0.0157(9) -0.0021(8) 0.0008(8) 0.0012(8)
C10 0.0295(13) 0.0372(14) 0.0313(12) -0.0079(10) -0.0035(10) 0.0050(10)
C12 0.0276(12) 0.0342(12) 0.0211(10) -0.0001(9) -0.0056(9) -0.0027(9)
C27 0.0250(11) 0.0357(13) 0.0320(12) -0.0024(9) -0.0072(10) 0.0007(9)
C1 0.0220(11) 0.0211(11) 0.0159(9) -0.0008(7) -0.0009(8) -0.0005(8)
C4 0.0228(11) 0.0385(13) 0.0232(10) -0.0024(9) 0.0014(9) -0.0014(9)
C9 0.0252(11) 0.0327(12) 0.0203(10) -0.0036(8) -0.0034(9) 0.0026(9)
C26 0.0234(11) 0.0443(14) 0.0359(12) -0.0074(10) 0.0009(10) -0.0006(10)

loop_
_atom_type_symbol
_atom_type_description
_atom_type_scat_dispersion_real
_atom_type_scat_dispersion_imag
_atom_type_scat_source
C C 0.0181 0.0091 'International Tables Vol C Tables 4.2.6.8 and 6.1.1.4'
H H 0 0 'International Tables Vol C Tables 4.2.6.8 and 6.1.1.4'
N N 0.0311 0.018 'International Tables Vol C Tables 4.2.6.8 and 6.1.1.4'
O O 0.0492 0.0322 'International Tables Vol C Tables 4.2.6.8 and 6.1.1.4'
S S 0.3331 0.5567 'International Tables Vol C Tables 4.2.6.8 and 6.1.1.4'

loop_
_geom_angle_atom_site_label_1
_geom_angle_atom_site_label_2
_geom_angle_atom_site_label_3
_geom_angle
C17 S22 C23 103.14(9)
C13 N15 C16 123.16(16)
C13 N15 H15 120.6(13)
C16 N15 H15 114.1(13)
C18 C17 C16 119.16(19)
C18 C17 S22 120.43(14)
C16 C17 S22 120.37(15)
C21 C16 C17 119.53(18)
C21 C16 N15 118.60(16)
C17 C16 N15 121.82(18)
C18 C19 C20 120.19(19)
C18 C19 H19 119.9
C20 C19 H19 119.9
C2 C3 C4 112.28(17)
C2 C3 H3A 109.1
C4 C3 H3A 109.1
C2 C3 H3B 109.1
C4 C3 H3B 109.1
H3A C3 H3B 107.9
O14 C13 N15 121.79(17)
O14 C13 C1 122.39(17)
N15 C13 C1 115.80(17)
C23 C25 C27 110.31(18)
C23 C25 C26 109.17(18)
C27 C25 C26 111.75(17)
C23 C25 H25 108.5
C27 C25 H25 108.5
C26 C25 H25 108.5
C9 C8 C7 112.30(16)
C9 C8 C11 111.23(17)
C7 C8 C11 110.21(16)
C9 C8 H8 107.6
C7 C8 H8 107.6
C11 C8 H8 107.6
C19 C18 C17 120.60(17)
C19 C18 H18 119.7
C17 C18 H18 119.7
C4 C5 C6 111.46(16)
C4 C5 H5A 109.3
C6 C5 H5A 109.3
C4 C5 H5B 109.3
C6 C5 H5B 109.3
H5A C5 H5B 108
O24 C23 C25 124.45(16)
O24 C23 S22 124.98(16)
C25 C23 S22 110.56(14)
C21 C20 C19 119.6(2)
C21 C20 H20 120.2
C19 C20 H20 120.2
C20 C21 C16 120.82(17)
C20 C21 H21 119.6
C16 C21 H21 119.6
C8 C7 C1 118.16(16)
C8 C7 H7A 107.8
C1 C7 H7A 107.8
C8 C7 H7B 107.8
C1 C7 H7B 107.8
H7A C7 H7B 107.1
C3 C2 C1 113.22(15)
C3 C2 H2A 108.9
C1 C2 H2A 108.9
C3 C2 H2B 108.9
C1 C2 H2B 108.9
H2A C2 H2B 107.7
C12 C11 C8 114.12(17)
C12 C11 H11A 108.7
C8 C11 H11A 108.7
C12 C11 H11B 108.7
C8 C11 H11B 108.7
H11A C11 H11B 107.6
C5 C6 C1 112.33(16)
C5 C6 H6A 109.1
C1 C6 H6A 109.1
C5 C6 H6B 109.1
C1 C6 H6B 109.1
H6A C6 H6B 107.9
C9 C10 H10A 109.5
C9 C10 H10B 109.5
H10A C10 H10B 109.5
C9 C10 H10C 109.5
H10A C10 H10C 109.5
H10B C10 H10C 109.5
C11 C12 H12A 109.5
C11 C12 H12B 109.5
H12A C12 H12B 109.5
C11 C12 H12C 109.5
H12A C12 H12C 109.5
H12B C12 H12C 109.5
C25 C27 H27A 109.5
C25 C27 H27B 109.5
H27A C27 H27B 109.5
C25 C27 H27C 109.5
H27A C27 H27C 109.5
H27B C27 H27C 109.5
C2 C1 C6 108.03(16)
C2 C1 C13 109.45(15)
C6 C1 C13 111.82(14)
C2 C1 C7 110.85(14)
C6 C1 C7 108.73(15)
C13 C1 C7 107.98(16)
C5 C4 C3 111.37(18)
C5 C4 H4A 109.4
C3 C4 H4A 109.4
C5 C4 H4B 109.4
C3 C4 H4B 109.4
H4A C4 H4B 108
C10 C9 C8 113.45(17)
C10 C9 H9A 108.9
C8 C9 H9A 108.9
C10 C9 H9B 108.9
C8 C9 H9B 108.9
H9A C9 H9B 107.7
C25 C26 H26A 109.5
C25 C26 H26B 109.5
H26A C26 H26B 109.5
C25 C26 H26C 109.5
H26A C26 H26C 109.5
H26B C26 H26C 109.5

loop_
_geom_bond_atom_site_label_1
_geom_bond_atom_site_label_2
_geom_bond_distance
S22 C17 1.767(2)
S22 C23 1.7904(17)
O14 C13 1.229(2)
N15 C13 1.357(2)
N15 C16 1.418(2)
N15 H15 0.926(16)
O24 C23 1.203(2)
C17 C18 1.395(3)
C17 C16 1.401(3)
C16 C21 1.392(3)
C19 C18 1.385(3)
C19 C20 1.386(3)
C19 H19 0.95
C3 C2 1.528(3)
C3 C4 1.529(3)
C3 H3A 0.99
C3 H3B 0.99
C13 C1 1.539(3)
C25 C23 1.524(3)
C25 C27 1.527(3)
C25 C26 1.529(3)
C25 H25 1
C8 C9 1.536(3)
C8 C7 1.537(3)
C8 C11 1.550(2)
C8 H8 1
C18 H18 0.95
C5 C4 1.520(3)
C5 C6 1.531(3)
C5 H5A 0.99
C5 H5B 0.99
C20 C21 1.385(3)
C20 H20 0.95
C21 H21 0.95
C7 C1 1.556(2)
C7 H7A 0.99
C7 H7B 0.99
C2 C1 1.537(3)
C2 H2A 0.99
C2 H2B 0.99
C11 C12 1.521(3)
C11 H11A 0.99
C11 H11B 0.99
C6 C1 1.538(3)
C6 H6A 0.99
C6 H6B 0.99
C10 C9 1.524(3)
C10 H10A 0.98
C10 H10B 0.98
C10 H10C 0.98
C12 H12A 0.98
C12 H12B 0.98
C12 H12C 0.98
C27 H27A 0.98
C27 H27B 0.98
C27 H27C 0.98
C4 H4A 0.99
C4 H4B 0.99
C9 H9A 0.99
C9 H9B 0.99
C26 H26A 0.98
C26 H26B 0.98
C26 H26C 0.98

loop_
_geom_hbond_atom_site_label_D
_geom_hbond_atom_site_label_H
_geom_hbond_atom_site_label_A
_geom_hbond_distance_DH
_geom_hbond_distance_HA
_geom_hbond_distance_DA
_geom_hbond_angle_DHA
_geom_hbond_site_symmetry_A
N15 H15 O14 0.926(16) 2.023(17) 2.905(2) 158.8(19) 2_646

loop_
_geom_torsion_atom_site_label_1
_geom_torsion_atom_site_label_2
_geom_torsion_atom_site_label_3
_geom_torsion_atom_site_label_4
_geom_torsion
C23 S22 C17 C18 52.82(17)
C23 S22 C17 C16 -129.68(16)
C18 C17 C16 C21 -1.9(3)
S22 C17 C16 C21 -179.48(14)
C18 C17 C16 N15 -179.35(16)
S22 C17 C16 N15 3.1(2)
C13 N15 C16 C21 120.0(2)
C13 N15 C16 C17 -62.6(2)
C16 N15 C13 O14 2.9(3)
C16 N15 C13 C1 -175.86(15)
C20 C19 C18 C17 -2.0(3)
C16 C17 C18 C19 3.0(3)
S22 C17 C18 C19 -179.45(15)
C27 C25 C23 O24 -36.3(3)
C26 C25 C23 O24 86.9(2)
C27 C25 C23 S22 144.77(15)
C26 C25 C23 S22 -92.06(17)
C17 S22 C23 O24 4.4(2)
C17 S22 C23 C25 -176.66(14)
C18 C19 C20 C21 -0.1(3)
C19 C20 C21 C16 1.2(3)
C17 C16 C21 C20 -0.1(3)
N15 C16 C21 C20 177.37(17)
C9 C8 C7 C1 -92.3(2)
C11 C8 C7 C1 143.06(18)
C4 C3 C2 C1 53.9(2)
C9 C8 C11 C12 -56.5(2)
C7 C8 C11 C12 68.7(2)
C4 C5 C6 C1 -57.6(2)
C3 C2 C1 C6 -55.0(2)
C3 C2 C1 C13 66.9(2)
C3 C2 C1 C7 -174.08(17)
C5 C6 C1 C2 56.80(19)
C5 C6 C1 C13 -63.7(2)
C5 C6 C1 C7 177.17(16)
O14 C13 C1 C2 21.9(2)
N15 C13 C1 C2 -159.31(15)
O14 C13 C1 C6 141.58(18)
N15 C13 C1 C6 -39.6(2)
O14 C13 C1 C7 -98.8(2)
N15 C13 C1 C7 79.94(19)
C8 C7 C1 C2 -63.8(2)
C8 C7 C1 C6 177.60(17)
C8 C7 C1 C13 56.1(2)
C6 C5 C4 C3 53.5(2)
C2 C3 C4 C5 -51.7(2)
C7 C8 C9 C10 -179.11(16)
C11 C8 C9 C10 -55.1(2)

loop_
_cod_related_entry_id
_cod_related_entry_database
_cod_related_entry_code
1 ChemSpider 5293737
